data_4032356
loop_
_publ_author_name
'Korb, Marcus'
'Lehrich, Steve W.'
'Lang, Heinrich'

_publ_section_title
;
 Reactivity of Ferrocenyl Phosphates Bearing (Hetero-)Aromatics and
 [3]Ferrocenophanes toward Anionic Phospho-Fries Rearrangements
;
_journal_name_full 'The Journal of Organic Chemistry'
_journal_paper_doi 10.1021/acs.joc.7b00030
_journal_year 2017
_chemical_formula_moiety 'C24 H23 Fe O4 P'
_chemical_formula_sum 'C24 H23 Fe O4 P'
_chemical_formula_weight 462.24
_chemical_name_systematic
;
 ?
;
_space_group_crystal_system monoclinic
_space_group_IT_number 14
_space_group_name_Hall '-P 2ybc'
_space_group_name_H-M_alt 'P 1 21/c 1'
_symmetry_space_group_name_Hall '-P 2ybc'
_symmetry_space_group_name_H-M 'P 1 21/c 1'
_atom_sites_solution_hydrogens geom
_audit_creation_method SHELXL-2013
_cell_angle_alpha 90
_cell_angle_beta 91.773(4)
_cell_angle_gamma 90
_cell_formula_units_Z 4
_cell_length_a 9.1403(4)
_cell_length_b 7.6690(5)
_cell_length_c 28.9649(16)
_cell_measurement_reflns_used 3600
_cell_measurement_temperature 120.00(10)
_cell_measurement_theta_max 28.4150
_cell_measurement_theta_min 3.6540
_cell_volume 2029.38(19)
_computing_cell_refinement
;
CrysAlisPro, Agilent Technologies,
Version 1.171.37.35 (release 13-08-2014 CrysAlis171 .NET)
(compiled Aug 13 2014,18:06:01)
;
_computing_data_collection
;
CrysAlisPro, Agilent Technologies,
Version 1.171.37.35 (release 13-08-2014 CrysAlis171 .NET)
(compiled Aug 13 2014,18:06:01)
;
_computing_data_reduction
;
CrysAlisPro, Agilent Technologies,
Version 1.171.37.35 (release 13-08-2014 CrysAlis171 .NET)
(compiled Aug 13 2014,18:06:01)
;
_computing_structure_refinement 'SHELXL-2013 (Sheldrick, 2013)'
_computing_structure_solution 'SHELXS-2013 (Sheldrick, 2013)'
_diffrn_ambient_temperature 120.00(10)
_diffrn_measured_fraction_theta_full 0.997
_diffrn_measured_fraction_theta_max 0.852
_diffrn_measurement_device_type 'oxford gemini s'
_diffrn_measurement_method '\w scans'
_diffrn_radiation_type MoK\a
_diffrn_radiation_wavelength 0.71073
_diffrn_reflns_av_R_equivalents 0.0280
_diffrn_reflns_av_unetI/netI 0.0421
_diffrn_reflns_Laue_measured_fraction_full 0.997
_diffrn_reflns_Laue_measured_fraction_max 0.852
_diffrn_reflns_limit_h_max 11
_diffrn_reflns_limit_h_min -12
_diffrn_reflns_limit_k_max 10
_diffrn_reflns_limit_k_min -10
_diffrn_reflns_limit_l_max 35
_diffrn_reflns_limit_l_min -38
_diffrn_reflns_number 9840
_diffrn_reflns_point_group_measured_fraction_full 0.997
_diffrn_reflns_point_group_measured_fraction_max 0.852
_diffrn_reflns_theta_full 26.000
_diffrn_reflns_theta_max 28.887
_diffrn_reflns_theta_min 3.645
_diffrn_source 'Enhance (Mo) X-ray Source'
_diffrn_standards_decay_% 0
_diffrn_standards_interval_count 50
_diffrn_standards_interval_time 10
_diffrn_standards_number 2
_exptl_absorpt_coefficient_mu 0.852
_exptl_absorpt_correction_T_max 1.00000
_exptl_absorpt_correction_T_min 0.88379
_exptl_absorpt_correction_type multi-scan
_exptl_absorpt_process_details
;
CrysAlisPro, Agilent Technologies,
Version 1.171.37.35 (release 13-08-2014 CrysAlis171 .NET)
(compiled Aug 13 2014,18:06:01)
Empirical absorption correction using spherical harmonics,
 implemented in SCALE3 ABSPACK scaling algorithm.
;
_exptl_crystal_colour orange
_exptl_crystal_density_diffrn 1.513
_exptl_crystal_description plate
_exptl_crystal_F_000 960
_exptl_crystal_size_max 0.2
_exptl_crystal_size_mid 0.2
_exptl_crystal_size_min 0.02
_refine_diff_density_max 0.428
_refine_diff_density_min -0.328
_refine_diff_density_rms 0.065
_refine_ls_extinction_method none
_refine_ls_goodness_of_fit_ref 1.022
_refine_ls_hydrogen_treatment constr
_refine_ls_matrix_type full
_refine_ls_number_parameters 320
_refine_ls_number_reflns 4556
_refine_ls_number_restraints 114
_refine_ls_restrained_S_all 1.055
_refine_ls_R_factor_all 0.0484
_refine_ls_R_factor_gt 0.0373
_refine_ls_shift/su_max 0.001
_refine_ls_shift/su_mean 0.000
_refine_ls_structure_factor_coef Fsqd
_refine_ls_weighting_details 'w=1/[\s^2^(Fo^2^)+(0.0348P)^2^+1.5722P] where P=(Fo^2^+2Fc^2^)/3'
_refine_ls_weighting_scheme calc
_refine_ls_wR_factor_gt 0.0825
_refine_ls_wR_factor_ref 0.0887
_reflns_Friedel_coverage 0.000
_reflns_number_gt 3814
_reflns_number_total 4556
_reflns_threshold_expression 'I > 2\s(I)'
_cod_data_source_file jo7b00030_si_001.cif
_cod_data_source_block MK-219-GF3
_cod_database_code 4032356
_shelx_space_group_comment
;
The symmetry employed for this shelxl refinement is uniquely defined
by the following loop, which should always be used as a source of
symmetry information in preference to the above space-group names.
They are only intended as comments.
;
_shelxl_version_number 2013-4

loop_
_space_group_symop_operation_xyz
'x, y, z'
'-x, y+1/2, -z+1/2'
'-x, -y, -z'
'x, -y-1/2, z-1/2'

loop_
_atom_site_label
_atom_site_type_symbol
_atom_site_fract_x
_atom_site_fract_y
_atom_site_fract_z
_atom_site_U_iso_or_equiv
_atom_site_adp_type
_atom_site_occupancy
_atom_site_site_symmetry_order
_atom_site_calc_flag
_atom_site_refinement_flags_posn
_atom_site_refinement_flags_adp
_atom_site_refinement_flags_occupancy
_atom_site_disorder_assembly
_atom_site_disorder_group
C1 C 0.9054(2) 0.2571(3) 0.61780(7) 0.0159(4) Uani 1 1 d . . . . .
C2 C 1.0356(2) 0.3173(3) 0.59672(7) 0.0167(4) Uani 1 1 d . . . . .
C3 C 1.1593(2) 0.2529(3) 0.62233(7) 0.0215(5) Uani 1 1 d . . . . .
H3 H 1.2569 0.2757 0.6165 0.026 Uiso 1 1 calc R U . . .
C4 C 1.1062(2) 0.1473(3) 0.65840(7) 0.0220(5) Uani 1 1 d . . . . .
H4 H 1.1637 0.0872 0.6801 0.026 Uiso 1 1 calc R U . . .
C5 C 0.9519(2) 0.1486(3) 0.65584(7) 0.0200(4) Uani 1 1 d . . . . .
H5 H 0.8906 0.0892 0.6755 0.024 Uiso 1 1 calc R U . . .
C6 C 0.9177(5) 0.6089(7) 0.6847(2) 0.0417(12) Uani 0.73 1 d . U P A 1
H6 H 0.8294 0.6475 0.6716 0.050 Uiso 0.73 1 calc R U P A 1
C7 C 1.0568(6) 0.6580(9) 0.6712(2) 0.0314(11) Uani 0.73 1 d . U P A 1
H7 H 1.0771 0.7360 0.6477 0.038 Uiso 0.73 1 calc R U P A 1
C8 C 1.1621(5) 0.5691(6) 0.69936(14) 0.0239(9) Uani 0.73 1 d . U P A 1
H8 H 1.2633 0.5773 0.6975 0.029 Uiso 0.73 1 calc R U P A 1
C9 C 1.0854(6) 0.4663(5) 0.73075(13) 0.0307(8) Uani 0.73 1 d . U P A 1
H9 H 1.1275 0.3951 0.7535 0.037 Uiso 0.73 1 calc R U P A 1
C10 C 0.9348(6) 0.4892(7) 0.72191(18) 0.0416(11) Uani 0.73 1 d . U P A 1
H10 H 0.8597 0.4358 0.7376 0.050 Uiso 0.73 1 calc R U P A 1
C6' C 0.8924(13) 0.5444(17) 0.7054(5) 0.0276(18) Uani 0.27 1 d . U P A 2
H6' H 0.7938 0.5241 0.7103 0.033 Uiso 0.27 1 calc R U P A 2
C7' C 0.9494(17) 0.6520(17) 0.6708(4) 0.0295(19) Uani 0.27 1 d . U P A 2
H7' H 0.8946 0.7130 0.6486 0.035 Uiso 0.27 1 calc R U P A 2
C8' C 1.1030(14) 0.651(3) 0.6755(6) 0.026(2) Uani 0.27 1 d . U P A 2
H8' H 1.1683 0.7114 0.6572 0.031 Uiso 0.27 1 calc R U P A 2
C9' C 1.1385(15) 0.542(2) 0.7133(4) 0.0256(18) Uani 0.27 1 d . U P A 2
H9' H 1.2330 0.5192 0.7245 0.031 Uiso 0.27 1 calc R U P A 2
C10' C 1.0119(17) 0.4725(17) 0.7315(4) 0.0288(17) Uani 0.27 1 d . U P A 2
H10' H 1.0066 0.3943 0.7560 0.035 Uiso 0.27 1 calc R U P A 2
C11 C 1.1651(2) 0.4980(3) 0.54702(8) 0.0247(5) Uani 1 1 d . . . . .
H11A H 1.1936 0.5725 0.5724 0.037 Uiso 1 1 calc R U . . .
H11B H 1.1515 0.5666 0.5195 0.037 Uiso 1 1 calc R U . . .
H11C H 1.2400 0.4126 0.5424 0.037 Uiso 1 1 calc R U . . .
C12 C 0.6897(2) 0.2035(3) 0.54332(7) 0.0165(4) Uani 1 1 d . . . . .
C13 C 0.7592(2) 0.0533(3) 0.52744(7) 0.0191(4) Uani 1 1 d . . . . .
C14 C 0.7351(2) -0.0016(3) 0.48218(7) 0.0237(5) Uani 1 1 d . . . . .
H14 H 0.7850 -0.0979 0.4711 0.028 Uiso 1 1 calc R U . . .
C15 C 0.6367(3) 0.0873(3) 0.45358(8) 0.0267(5) Uani 1 1 d . . . . .
H15 H 0.6205 0.0495 0.4233 0.032 Uiso 1 1 calc R U . . .
C16 C 0.5621(2) 0.2309(3) 0.46914(8) 0.0253(5) Uani 1 1 d . . . . .
H16 H 0.4941 0.2878 0.4499 0.030 Uiso 1 1 calc R U . . .
C17 C 0.5901(2) 0.2890(3) 0.51376(7) 0.0204(4) Uani 1 1 d . . . . .
H17 H 0.5414 0.3871 0.5243 0.024 Uiso 1 1 calc R U . . .
C18 C 0.9041(3) -0.1976(3) 0.54666(8) 0.0325(6) Uani 1 1 d . . . . .
H18A H 0.8237 -0.2748 0.5398 0.049 Uiso 1 1 calc R U . . .
H18B H 0.9616 -0.2432 0.5722 0.049 Uiso 1 1 calc R U . . .
H18C H 0.9640 -0.1877 0.5201 0.049 Uiso 1 1 calc R U . . .
C19 C 0.6145(2) 0.1792(3) 0.64074(7) 0.0165(4) Uani 1 1 d . . . . .
C20 C 0.5329(2) 0.2719(3) 0.67264(7) 0.0194(4) Uani 1 1 d . . . . .
C21 C 0.4564(2) 0.1816(3) 0.70596(8) 0.0234(5) Uani 1 1 d . . . . .
H21 H 0.4030 0.2428 0.7275 0.028 Uiso 1 1 calc R U . . .
C22 C 0.4592(2) 0.0027(3) 0.70722(8) 0.0249(5) Uani 1 1 d . . . . .
H22 H 0.4081 -0.0561 0.7297 0.030 Uiso 1 1 calc R U . . .
C23 C 0.5374(2) -0.0918(3) 0.67536(8) 0.0240(5) Uani 1 1 d . . . . .
H23 H 0.5379 -0.2130 0.6762 0.029 Uiso 1 1 calc R U . . .
C24 C 0.6146(2) -0.0031(3) 0.64235(7) 0.0210(4) Uani 1 1 d . . . . .
H24 H 0.6673 -0.0656 0.6209 0.025 Uiso 1 1 calc R U . . .
O1 O 1.03078(15) 0.4118(2) 0.55710(5) 0.0202(3) Uani 1 1 d . . . . .
O2 O 0.84920(17) -0.0300(2) 0.55838(5) 0.0251(3) Uani 1 1 d . . . . .
O3 O 0.52422(18) 0.4483(2) 0.67304(6) 0.0301(4) Uani 1 1 d . . . . .
H3A H 0.5644 0.4877 0.6504 0.045 Uiso 1 1 calc R U . . .
O4 O 0.67412(15) 0.48452(19) 0.59895(5) 0.0207(3) Uani 1 1 d . . . . .
P1 P 0.72067(5) 0.29677(7) 0.59975(2) 0.01553(12) Uani 1 1 d . . . . .
Fe1 Fe 1.02816(3) 0.39509(4) 0.66484(2) 0.01873(9) Uani 1 1 d . . . . .

loop_
_atom_site_aniso_label
_atom_site_aniso_U_11
_atom_site_aniso_U_22
_atom_site_aniso_U_33
_atom_site_aniso_U_23
_atom_site_aniso_U_13
_atom_site_aniso_U_12
C1 0.0178(9) 0.0136(10) 0.0161(10) -0.0025(8) 0.0000(7) 0.0002(8)
C2 0.0193(9) 0.0161(10) 0.0147(10) -0.0024(8) 0.0003(7) 0.0000(9)
C3 0.0191(10) 0.0235(12) 0.0218(11) -0.0041(9) -0.0015(8) 0.0023(9)
C4 0.0240(10) 0.0215(11) 0.0201(11) 0.0008(9) -0.0063(8) 0.0030(9)
C5 0.0236(10) 0.0182(11) 0.0181(10) 0.0015(8) -0.0019(8) -0.0026(9)
C6 0.036(2) 0.039(3) 0.050(3) -0.026(2) -0.009(2) 0.0126(19)
C7 0.047(3) 0.0215(16) 0.0251(17) -0.0052(13) -0.009(2) 0.004(2)
C8 0.0265(17) 0.0250(19) 0.020(2) -0.0066(16) -0.0001(14) -0.0075(15)
C9 0.048(2) 0.0283(17) 0.0157(15) -0.0046(13) -0.0021(17) -0.0044(19)
C10 0.040(2) 0.044(2) 0.042(2) -0.0237(18) 0.0206(19) -0.010(2)
C6' 0.027(3) 0.028(3) 0.028(3) -0.014(3) 0.002(3) 0.003(3)
C7' 0.039(3) 0.022(3) 0.028(3) -0.007(3) 0.000(3) 0.005(3)
C8' 0.026(4) 0.021(3) 0.031(3) -0.008(3) 0.002(3) -0.001(4)
C9' 0.029(3) 0.026(3) 0.022(3) -0.004(3) -0.003(3) -0.001(3)
C10' 0.036(3) 0.030(3) 0.021(3) -0.005(2) 0.002(3) 0.001(3)
C11 0.0231(10) 0.0220(12) 0.0294(12) 0.0039(9) 0.0070(9) -0.0009(10)
C12 0.0158(9) 0.0186(10) 0.0151(10) 0.0018(8) 0.0001(7) -0.0020(8)
C13 0.0192(9) 0.0199(11) 0.0183(10) 0.0015(8) 0.0002(8) -0.0026(9)
C14 0.0298(11) 0.0230(12) 0.0184(11) -0.0017(9) 0.0026(9) -0.0031(10)
C15 0.0335(12) 0.0295(13) 0.0170(11) 0.0007(9) -0.0016(9) -0.0101(11)
C16 0.0239(10) 0.0300(13) 0.0215(11) 0.0073(9) -0.0060(9) -0.0060(10)
C17 0.0180(9) 0.0214(11) 0.0219(11) 0.0056(9) 0.0001(8) -0.0028(9)
C18 0.0410(14) 0.0277(13) 0.0285(13) -0.0050(10) -0.0016(10) 0.0155(12)
C19 0.0147(9) 0.0180(10) 0.0167(10) 0.0011(8) -0.0015(7) 0.0004(8)
C20 0.0175(9) 0.0209(11) 0.0196(11) -0.0016(8) -0.0017(8) 0.0006(9)
C21 0.0188(10) 0.0298(13) 0.0217(11) -0.0035(9) 0.0023(8) 0.0001(10)
C22 0.0186(10) 0.0323(13) 0.0237(11) 0.0079(10) -0.0001(8) -0.0027(10)
C23 0.0253(11) 0.0200(11) 0.0266(12) 0.0046(9) 0.0000(9) -0.0012(10)
C24 0.0231(10) 0.0191(11) 0.0208(11) -0.0002(8) 0.0009(8) 0.0016(9)
O1 0.0188(7) 0.0244(8) 0.0175(7) 0.0051(6) 0.0011(6) -0.0030(6)
O2 0.0326(8) 0.0227(8) 0.0197(8) -0.0040(6) -0.0050(6) 0.0114(7)
O3 0.0373(9) 0.0195(8) 0.0343(10) -0.0044(7) 0.0138(7) 0.0029(7)
O4 0.0239(7) 0.0143(7) 0.0240(8) 0.0027(6) 0.0007(6) 0.0026(6)
P1 0.0166(2) 0.0146(3) 0.0154(3) 0.0006(2) -0.00029(19) 0.0009(2)
Fe1 0.02126(16) 0.01953(17) 0.01530(16) -0.00335(12) -0.00081(11) -0.00134(13)

loop_
_atom_type_symbol
_atom_type_description
_atom_type_scat_dispersion_real
_atom_type_scat_dispersion_imag
_atom_type_scat_source
C C 0.0033 0.0016 'International Tables Vol C Tables 4.2.6.8 and 6.1.1.4'
H H 0.0000 0.0000 'International Tables Vol C Tables 4.2.6.8 and 6.1.1.4'
O O 0.0106 0.0060 'International Tables Vol C Tables 4.2.6.8 and 6.1.1.4'
P P 0.1023 0.0942 'International Tables Vol C Tables 4.2.6.8 and 6.1.1.4'
Fe Fe 0.3463 0.8444 'International Tables Vol C Tables 4.2.6.8 and 6.1.1.4'

loop_
_geom_angle_atom_site_label_1
_geom_angle_atom_site_label_2
_geom_angle_atom_site_label_3
_geom_angle
C2 C1 C5 106.56(17)
C2 C1 P1 127.87(15)
C5 C1 P1 125.51(15)
C2 C1 Fe1 70.69(11)
C5 C1 Fe1 69.11(12)
P1 C1 Fe1 127.34(11)
O1 C2 C3 129.17(18)
O1 C2 C1 121.86(17)
C3 C2 C1 108.86(18)
O1 C2 Fe1 130.78(15)
C3 C2 Fe1 69.55(12)
C1 C2 Fe1 68.47(11)
C4 C3 C2 107.35(18)
C4 C3 Fe1 69.09(12)
C2 C3 Fe1 70.10(11)
C4 C3 H3 126.3
C2 C3 H3 126.3
Fe1 C3 H3 126.1
C5 C4 C3 108.75(19)
C5 C4 Fe1 69.29(13)
C3 C4 Fe1 70.40(13)
C5 C4 H4 125.6
C3 C4 H4 125.6
Fe1 C4 H4 126.3
C4 C5 C1 108.43(19)
C4 C5 Fe1 70.14(13)
C1 C5 Fe1 69.56(12)
C4 C5 H5 125.8
C1 C5 H5 125.8
Fe1 C5 H5 126.1
C7 C6 C10 107.9(5)
C7 C6 Fe1 70.8(3)
C10 C6 Fe1 69.3(2)
C7 C6 H6 126.0
C10 C6 H6 126.0
Fe1 C6 H6 125.4
C6 C7 C8 108.6(5)
C6 C7 Fe1 69.1(3)
C8 C7 Fe1 70.1(3)
C6 C7 H7 125.7
C8 C7 H7 125.7
Fe1 C7 H7 126.7
C9 C8 C7 107.4(4)
C9 C8 Fe1 69.4(2)
C7 C8 Fe1 69.4(3)
C9 C8 H8 126.3
C7 C8 H8 126.3
Fe1 C8 H8 126.5
C10 C9 C8 108.5(4)
C10 C9 Fe1 68.9(2)
C8 C9 Fe1 70.3(2)
C10 C9 H9 125.7
C8 C9 H9 125.7
Fe1 C9 H9 126.5
C9 C10 C6 107.7(4)
C9 C10 Fe1 70.6(2)
C6 C10 Fe1 69.4(2)
C9 C10 H10 126.2
C6 C10 H10 126.2
Fe1 C10 H10 125.5
C7' C6' C10' 108.1(12)
C7' C6' Fe1 71.3(8)
C10' C6' Fe1 67.9(6)
C7' C6' H6' 125.9
C10' C6' H6' 125.9
Fe1 C6' H6' 126.3
C6' C7' C8' 108.6(14)
C6' C7' Fe1 69.2(7)
C8' C7' Fe1 70.3(10)
C6' C7' H7' 125.7
C8' C7' H7' 125.7
Fe1 C7' H7' 126.3
C7' C8' C9' 106.3(14)
C7' C8' Fe1 70.7(9)
C9' C8' Fe1 67.8(10)
C7' C8' H8' 126.8
C9' C8' H8' 126.8
Fe1 C8' H8' 126.2
C10' C9' C8' 110.4(12)
C10' C9' Fe1 69.6(7)
C8' C9' Fe1 72.4(9)
C10' C9' H9' 124.8
C8' C9' H9' 124.8
Fe1 C9' H9' 124.8
C9' C10' C6' 106.5(11)
C9' C10' Fe1 70.4(7)
C6' C10' Fe1 71.7(7)
C9' C10' H10' 126.7
C6' C10' H10' 126.7
Fe1 C10' H10' 122.9
O1 C11 H11A 109.5
O1 C11 H11B 109.5
H11A C11 H11B 109.5
O1 C11 H11C 109.5
H11A C11 H11C 109.5
H11B C11 H11C 109.5
C17 C12 C13 118.65(19)
C17 C12 P1 116.88(16)
C13 C12 P1 124.47(15)
O2 C13 C14 123.8(2)
O2 C13 C12 116.23(18)
C14 C13 C12 120.01(19)
C15 C14 C13 119.8(2)
C15 C14 H14 120.1
C13 C14 H14 120.1
C16 C15 C14 121.1(2)
C16 C15 H15 119.4
C14 C15 H15 119.4
C15 C16 C17 118.9(2)
C15 C16 H16 120.5
C17 C16 H16 120.5
C16 C17 C12 121.4(2)
C16 C17 H17 119.3
C12 C17 H17 119.3
O2 C18 H18A 109.5
O2 C18 H18B 109.5
H18A C18 H18B 109.5
O2 C18 H18C 109.5
H18A C18 H18C 109.5
H18B C18 H18C 109.5
C24 C19 C20 119.04(19)
C24 C19 P1 121.54(16)
C20 C19 P1 119.40(16)
O3 C20 C21 117.34(19)
O3 C20 C19 123.04(19)
C21 C20 C19 119.6(2)
C22 C21 C20 120.4(2)
C22 C21 H21 119.8
C20 C21 H21 119.8
C21 C22 C23 120.9(2)
C21 C22 H22 119.6
C23 C22 H22 119.6
C24 C23 C22 119.1(2)
C24 C23 H23 120.4
C22 C23 H23 120.4
C23 C24 C19 120.9(2)
C23 C24 H24 119.5
C19 C24 H24 119.5
C2 O1 C11 114.42(16)
C13 O2 C18 118.56(17)
C20 O3 H3A 109.5
O4 P1 C1 115.77(9)
O4 P1 C12 109.33(9)
C1 P1 C12 108.68(9)
O4 P1 C19 109.42(9)
C1 P1 C19 104.29(9)
C12 P1 C19 109.12(9)
C6 Fe1 C10 41.3(2)
C6 Fe1 C5 128.36(17)
C10 Fe1 C5 106.63(15)
C5 Fe1 C10' 111.1(4)
C6 Fe1 C1 110.04(15)
C10 Fe1 C1 119.76(17)
C5 Fe1 C1 41.33(8)
C10' Fe1 C1 137.2(4)
C6 Fe1 C9 68.43(19)
C10 Fe1 C9 40.50(18)
C5 Fe1 C9 116.56(14)
C1 Fe1 C9 152.46(15)
C6 Fe1 C4 164.2(2)
C10 Fe1 C4 124.49(19)
C5 Fe1 C4 40.57(8)
C10' Fe1 C4 113.3(4)
C1 Fe1 C4 68.99(8)
C9 Fe1 C4 104.75(14)
C6 Fe1 C7 40.1(2)
C10 Fe1 C7 68.2(2)
C5 Fe1 C7 167.09(15)
C1 Fe1 C7 129.85(15)
C9 Fe1 C7 67.8(2)
C4 Fe1 C7 152.14(16)
C5 Fe1 C9' 139.7(4)
C10' Fe1 C9' 40.0(5)
C1 Fe1 C9' 176.1(4)
C4 Fe1 C9' 114.2(4)
C6 Fe1 C8 68.22(18)
C10 Fe1 C8 68.22(18)
C5 Fe1 C8 150.10(14)
C1 Fe1 C8 166.79(13)
C9 Fe1 C8 40.26(15)
C4 Fe1 C8 116.46(14)
C7 Fe1 C8 40.53(18)
C6 Fe1 C3 155.0(2)
C10 Fe1 C3 161.6(2)
C5 Fe1 C3 68.51(9)
C10' Fe1 C3 141.8(4)
C1 Fe1 C3 69.08(8)
C9 Fe1 C3 124.40(15)
C4 Fe1 C3 40.52(9)
C7 Fe1 C3 120.14(19)
C9' Fe1 C3 114.8(4)
C8 Fe1 C3 106.66(13)
C6 Fe1 C2 122.55(18)
C10 Fe1 C2 156.0(2)
C5 Fe1 C2 68.25(8)
C10' Fe1 C2 177.7(5)
C1 Fe1 C2 40.85(8)
C9 Fe1 C2 163.23(16)
C4 Fe1 C2 67.77(8)
C7 Fe1 C2 111.32(18)
C9' Fe1 C2 141.9(4)
C8 Fe1 C2 128.11(12)
C3 Fe1 C2 40.35(8)

loop_
_geom_bond_atom_site_label_1
_geom_bond_atom_site_label_2
_geom_bond_distance
C1 C2 1.431(3)
C1 C5 1.434(3)
C1 P1 1.778(2)
C1 Fe1 2.035(2)
C2 O1 1.356(2)
C2 C3 1.422(3)
C2 Fe1 2.065(2)
C3 C4 1.419(3)
C3 Fe1 2.057(2)
C3 H3 0.9300
C4 C5 1.411(3)
C4 Fe1 2.040(2)
C4 H4 0.9300
C5 Fe1 2.029(2)
C5 H5 0.9300
C6 C7 1.393(7)
C6 C10 1.422(8)
C6 Fe1 2.018(4)
C6 H6 0.9300
C7 C8 1.417(7)
C7 Fe1 2.041(7)
C7 H7 0.9300
C8 C9 1.407(5)
C8 Fe1 2.051(4)
C8 H8 0.9300
C9 C10 1.404(6)
C9 Fe1 2.038(4)
C9 H9 0.9300
C10 Fe1 2.017(4)
C10 H10 0.9300
C6' C7' 1.412(17)
C6' C10' 1.419(16)
C6' Fe1 2.079(11)
C6' H6' 0.9300
C7' C8' 1.406(17)
C7' Fe1 2.106(13)
C7' H7' 0.9300
C8' C9' 1.41(2)
C8' Fe1 2.101(19)
C8' H8' 0.9300
C9' C10' 1.392(18)
C9' Fe1 2.041(13)
C9' H9' 0.9300
C10' Fe1 2.030(11)
C10' H10' 0.9300
C11 O1 1.432(2)
C11 H11A 0.9600
C11 H11B 0.9600
C11 H11C 0.9600
C12 C17 1.395(3)
C12 C13 1.399(3)
C12 P1 1.799(2)
C13 O2 1.358(2)
C13 C14 1.388(3)
C14 C15 1.384(3)
C14 H14 0.9300
C15 C16 1.378(3)
C15 H15 0.9300
C16 C17 1.383(3)
C16 H16 0.9300
C17 H17 0.9300
C18 O2 1.425(3)
C18 H18A 0.9600
C18 H18B 0.9600
C18 H18C 0.9600
C19 C24 1.399(3)
C19 C20 1.399(3)
C19 P1 1.799(2)
C20 O3 1.355(3)
C20 C21 1.394(3)
C21 C22 1.373(3)
C21 H21 0.9300
C22 C23 1.389(3)
C22 H22 0.9300
C23 C24 1.384(3)
C23 H23 0.9300
C24 H24 0.9300
O3 H3A 0.8200
O4 P1 1.5013(15)

loop_
_geom_torsion_atom_site_label_1
_geom_torsion_atom_site_label_2
_geom_torsion_atom_site_label_3
_geom_torsion_atom_site_label_4
_geom_torsion
C5 C1 C2 O1 174.35(18)
P1 C1 C2 O1 -2.8(3)
Fe1 C1 C2 O1 -125.55(19)
C5 C1 C2 C3 -2.2(2)
P1 C1 C2 C3 -179.32(16)
Fe1 C1 C2 C3 57.88(15)
C5 C1 C2 Fe1 -60.10(14)
P1 C1 C2 Fe1 122.80(17)
O1 C2 C3 C4 -174.2(2)
C1 C2 C3 C4 2.1(2)
Fe1 C2 C3 C4 59.28(15)
O1 C2 C3 Fe1 126.5(2)
C1 C2 C3 Fe1 -57.22(14)
C2 C3 C4 C5 -1.1(3)
Fe1 C3 C4 C5 58.84(16)
C2 C3 C4 Fe1 -59.92(15)
C3 C4 C5 C1 -0.3(3)
Fe1 C4 C5 C1 59.22(15)
C3 C4 C5 Fe1 -59.53(16)
C2 C1 C5 C4 1.6(2)
P1 C1 C5 C4 178.73(16)
Fe1 C1 C5 C4 -59.58(15)
C2 C1 C5 Fe1 61.13(14)
P1 C1 C5 Fe1 -121.69(16)
C10 C6 C7 C8 0.5(6)
Fe1 C6 C7 C8 -59.2(4)
C10 C6 C7 Fe1 59.7(3)
C6 C7 C8 C9 -0.7(6)
Fe1 C7 C8 C9 -59.2(3)
C6 C7 C8 Fe1 58.5(4)
C7 C8 C9 C10 0.6(5)
Fe1 C8 C9 C10 -58.5(3)
C7 C8 C9 Fe1 59.2(4)
C8 C9 C10 C6 -0.3(5)
Fe1 C9 C10 C6 -59.7(3)
C8 C9 C10 Fe1 59.4(3)
C7 C6 C10 C9 -0.1(5)
Fe1 C6 C10 C9 60.5(3)
C7 C6 C10 Fe1 -60.6(4)
C10' C6' C7' C8' -1.3(16)
Fe1 C6' C7' C8' -59.5(11)
C10' C6' C7' Fe1 58.2(8)
C6' C7' C8' C9' 0.1(18)
Fe1 C7' C8' C9' -58.7(11)
C6' C7' C8' Fe1 58.8(10)
C7' C8' C9' C10' 1.1(18)
Fe1 C8' C9' C10' -59.4(10)
C7' C8' C9' Fe1 60.5(12)
C8' C9' C10' C6' -1.9(16)
Fe1 C9' C10' C6' -63.0(8)
C8' C9' C10' Fe1 61.1(11)
C7' C6' C10' C9' 1.9(14)
Fe1 C6' C10' C9' 62.2(9)
C7' C6' C10' Fe1 -60.3(9)
C17 C12 C13 O2 -176.66(18)
P1 C12 C13 O2 3.8(3)
C17 C12 C13 C14 3.9(3)
P1 C12 C13 C14 -175.66(16)
O2 C13 C14 C15 177.3(2)
C12 C13 C14 C15 -3.3(3)
C13 C14 C15 C16 0.4(3)
C14 C15 C16 C17 1.9(3)
C15 C16 C17 C12 -1.2(3)
C13 C12 C17 C16 -1.7(3)
P1 C12 C17 C16 177.93(16)
C24 C19 C20 O3 -178.68(19)
P1 C19 C20 O3 3.1(3)
C24 C19 C20 C21 1.5(3)
P1 C19 C20 C21 -176.79(16)
O3 C20 C21 C22 179.33(19)
C19 C20 C21 C22 -0.8(3)
C20 C21 C22 C23 -0.3(3)
C21 C22 C23 C24 0.8(3)
C22 C23 C24 C19 -0.1(3)
C20 C19 C24 C23 -1.0(3)
P1 C19 C24 C23 177.20(16)
C3 C2 O1 C11 -19.1(3)
C1 C2 O1 C11 165.06(19)
Fe1 C2 O1 C11 77.0(2)
C14 C13 O2 C18 -10.5(3)
C12 C13 O2 C18 170.05(19)
C2 C1 P1 O4 -61.0(2)
C5 C1 P1 O4 122.38(18)
Fe1 C1 P1 O4 32.76(16)
C2 C1 P1 C12 62.4(2)
C5 C1 P1 C12 -114.17(18)
Fe1 C1 P1 C12 156.21(12)
C2 C1 P1 C19 178.69(18)
C5 C1 P1 C19 2.1(2)
Fe1 C1 P1 C19 -87.51(14)
C17 C12 P1 O4 -20.24(18)
C13 C12 P1 O4 159.32(17)
C17 C12 P1 C1 -147.46(15)
C13 C12 P1 C1 32.1(2)
C17 C12 P1 C19 99.40(17)
C13 C12 P1 C19 -81.04(19)
C24 C19 P1 O4 167.59(16)
C20 C19 P1 O4 -14.18(19)
C24 C19 P1 C1 -67.97(19)
C20 C19 P1 C1 110.25(17)
C24 C19 P1 C12 48.01(19)
C20 C19 P1 C12 -133.77(16)
